data_7702356
loop_
_publ_author_name
'Mann, Karen L. V.'
'Psillakis, Elefteria'
'Jeffery, John C.'
'Rees, Leigh H.'
'Harden, Nicholas M.'
'McCleverty, Jon A.'
'Ward, Michael D.'
'Gatteschi, Dante'
'Totti, Federico'
'Mabbs,, Frank E.'
'McInnes, Eric J. L.'
'Riedi, Peter C.'
'Smith, Graham M.'

_publ_section_title
;
 Tetranuclear grid-like copper(II) complexes with pyrazolate bridges:
 syntheses, structures, magnetic and EPR spectroscopic properties
;
_journal_issue 3
_journal_name_full 'Journal of the Chemical Society, Dalton Transactions'
_journal_page_first 339
_journal_paper_doi 10.1039/a807599i
_journal_year 1999
_chemical_formula_sum 'C52 H52 Cu4 F12 N18 O4 P2'
_chemical_formula_weight 1537.2
_space_group_IT_number 2
_space_group_name_Hall '-P 1'
_space_group_name_H-M_alt 'P -1'
_symmetry_cell_setting triclinic
_symmetry_space_group_name_H-M 'P -1'
_atom_sites_solution_hydrogens geom
_atom_sites_solution_primary direct
_atom_sites_solution_secondary difmap
_audit_creation_method SHELXL
_cell_angle_alpha 116.745(8)
_cell_angle_beta 101.313(11)
_cell_angle_gamma 102.246(13)
_cell_formula_units_Z 1
_cell_length_a 10.888(2)
_cell_length_b 12.739(2)
_cell_length_c 13.050(2)
_cell_measurement_temperature 173(2)
_cell_volume 1488.8(5)
_computing_cell_refinement 'SAINT (Siemens 1995b)'
_computing_data_collection 'SMART (Siemens 1995b)'
_computing_data_reduction 'SAINT (Siemens 1995b)'
_computing_molecular_graphics 'SHELXTL (Siemens 1995a)'
_computing_publication_material 'SHELXTL (Siemens 1995a)'
_computing_structure_refinement 'SHELXTL (Siemens 1995a)'
_computing_structure_solution 'SHELXTL (Siemens 1995a)'
_diffrn_ambient_temperature 173(2)
_diffrn_measurement_device 'Siemens SMART Area Detector'
_diffrn_measurement_method '\w rotation with narrow frames (0.3 degrees)'
_diffrn_radiation_monochromator graphite
_diffrn_radiation_source 'fine-focus sealed tube'
_diffrn_radiation_type MoK\a
_diffrn_radiation_wavelength 0.71073
_diffrn_reflns_av_R_equivalents 0.0343
_diffrn_reflns_av_sigmaI/netI 0.0598
_diffrn_reflns_limit_h_max 14
_diffrn_reflns_limit_h_min -14
_diffrn_reflns_limit_k_max 16
_diffrn_reflns_limit_k_min -16
_diffrn_reflns_limit_l_max 16
_diffrn_reflns_limit_l_min -16
_diffrn_reflns_number 15396
_diffrn_reflns_theta_max 27.66
_diffrn_reflns_theta_min 1.85
_exptl_absorpt_coefficient_mu 1.56
_exptl_absorpt_correction_type 'Empirical, pseudo-azimuthal scan (SADABS)'
_exptl_crystal_colour green
_exptl_crystal_density_diffrn 0.857
_exptl_crystal_description block
_exptl_crystal_F_000 776
_exptl_crystal_size_max 0.30
_exptl_crystal_size_mid 0.20
_exptl_crystal_size_min 0.10
_refine_diff_density_max 0.725
_refine_diff_density_min -0.903
_refine_diff_density_rms 0.095
_refine_ls_extinction_method none
_refine_ls_goodness_of_fit_all 0.903
_refine_ls_goodness_of_fit_obs 1.058
_refine_ls_matrix_type full
_refine_ls_number_parameters 480
_refine_ls_number_reflns 6727
_refine_ls_number_restraints 0
_refine_ls_restrained_S_all 0.903
_refine_ls_restrained_S_obs 1.058
_refine_ls_R_factor_all 0.0555
_refine_ls_R_factor_obs 0.0380
_refine_ls_shift/esd_max -0.183
_refine_ls_shift/esd_mean 0.005
_refine_ls_structure_factor_coef Fsqd
_refine_ls_weighting_details 'w=1/[\s^2^(Fo^2^)+(0.0492P)^2^+0.0000P] where P=(Fo^2^+2Fc^2^)/3'
_refine_ls_weighting_scheme calc
_refine_ls_wR_factor_all 0.0943
_refine_ls_wR_factor_obs 0.0903
_reflns_number_observed 4647
_reflns_number_total 6727
_reflns_observed_criterion >2sigma(I)
_cod_data_source_file 807599i.txt
_cod_data_source_block /tintin3/people/elia/two/two
_cod_depositor_comments
;
The following automatic conversions were performed:

data item '_refine_ls_weighting_scheme' value 'calc
w=1/[\s^2^(Fo^2^)+(0.0492P)^2^+0.0000P] where P=(Fo^2^+2Fc^2^)/3' was
changed to 'calc'. A new data item '_refine_ls_weighting_details' was
created with the value set to
'w=1/[\s^2^(Fo^2^)+(0.0492P)^2^+0.0000P] where P=(Fo^2^+2Fc^2^)/3'.

Automatic conversion script
Id: cif_fix_values 6909 2019-04-08 15:41:33Z antanas 
;
_cod_original_cell_volume 1488.8(4)
_cod_original_sg_symbol_H-M P-1
_cod_database_code 7702356

loop_
_symmetry_equiv_pos_as_xyz
'x, y, z'
'-x, -y, -z'

loop_
_atom_site_aniso_label
_atom_site_aniso_U_11
_atom_site_aniso_U_22
_atom_site_aniso_U_33
_atom_site_aniso_U_23
_atom_site_aniso_U_13
_atom_site_aniso_U_12
Cu1 0.0193(2) 0.0236(2) 0.0192(2) 0.0113(2) 0.00919(14) 0.01112(15)
Cu2 0.0230(2) 0.0226(2) 0.0208(2) 0.0110(2) 0.00903(15) 0.01186(15)
O1 0.0335(13) 0.0358(14) 0.0364(13) 0.0191(12) 0.0133(11) 0.0091(11)
C1 0.049(2) 0.041(2) 0.049(2) 0.027(2) 0.005(2) 0.000(2)
N11 0.0201(12) 0.0245(13) 0.0203(12) 0.0113(10) 0.0095(10) 0.0110(10)
N12 0.0251(12) 0.0228(13) 0.0220(12) 0.0122(10) 0.0105(10) 0.0103(10)
C13 0.0247(15) 0.028(2) 0.028(2) 0.0170(13) 0.0129(13) 0.0114(13)
C14 0.0206(14) 0.029(2) 0.0267(15) 0.0157(13) 0.0104(12) 0.0127(12)
C15 0.0202(14) 0.0232(14) 0.0145(13) 0.0084(12) 0.0076(11) 0.0100(12)
N21 0.0222(12) 0.0238(12) 0.0198(11) 0.0109(10) 0.0105(10) 0.0109(10)
C22 0.0221(14) 0.0243(15) 0.0151(13) 0.0088(12) 0.0082(11) 0.0099(12)
C23 0.0220(14) 0.027(2) 0.0247(14) 0.0129(13) 0.0100(12) 0.0111(12)
C24 0.031(2) 0.029(2) 0.029(2) 0.0143(14) 0.0110(14) 0.0180(14)
C25 0.031(2) 0.025(2) 0.030(2) 0.0172(13) 0.0134(14) 0.0116(13)
C26 0.027(2) 0.0242(15) 0.0243(15) 0.0128(13) 0.0130(13) 0.0072(13)
N31 0.0225(12) 0.0224(12) 0.0189(11) 0.0102(10) 0.0092(10) 0.0111(10)
N32 0.0247(12) 0.0243(13) 0.0242(12) 0.0124(11) 0.0093(11) 0.0150(11)
C33 0.030(2) 0.028(2) 0.029(2) 0.0164(14) 0.0118(13) 0.0170(13)
C34 0.0240(15) 0.035(2) 0.027(2) 0.0182(14) 0.0081(13) 0.0149(13)
C35 0.0218(14) 0.028(2) 0.0227(14) 0.0152(13) 0.0075(12) 0.0113(12)
N41 0.0238(13) 0.0260(13) 0.0212(12) 0.0106(11) 0.0100(10) 0.0098(11)
C42 0.0246(15) 0.029(2) 0.0215(14) 0.0146(13) 0.0101(12) 0.0104(13)
C43 0.039(2) 0.044(2) 0.022(2) 0.0153(15) 0.0093(14) 0.023(2)
C44 0.047(2) 0.048(2) 0.020(2) 0.013(2) 0.009(2) 0.019(2)
C45 0.047(2) 0.039(2) 0.024(2) 0.0095(15) 0.014(2) 0.021(2)
C46 0.034(2) 0.035(2) 0.025(2) 0.0131(14) 0.0140(14) 0.0196(15)
N51 0.0212(12) 0.0223(12) 0.0181(11) 0.0106(10) 0.0083(10) 0.0098(10)
N52 0.0218(12) 0.0237(12) 0.0225(12) 0.0122(10) 0.0104(10) 0.0132(10)
C53 0.027(2) 0.029(2) 0.0257(15) 0.0150(13) 0.0113(13) 0.0170(13)
C54 0.027(2) 0.033(2) 0.0226(15) 0.0153(14) 0.0076(13) 0.0158(14)
C55 0.0211(14) 0.0234(15) 0.0211(14) 0.0121(12) 0.0071(12) 0.0069(12)
N61 0.0307(14) 0.0234(13) 0.0222(12) 0.0094(11) 0.0084(11) 0.0132(11)
C62 0.0260(15) 0.0215(15) 0.0219(14) 0.0090(12) 0.0081(12) 0.0083(12)
C63 0.041(2) 0.038(2) 0.023(2) 0.0111(15) 0.0073(15) 0.019(2)
C64 0.056(2) 0.040(2) 0.022(2) 0.0086(15) 0.008(2) 0.024(2)
C65 0.062(2) 0.039(2) 0.024(2) 0.006(2) 0.013(2) 0.029(2)
C66 0.045(2) 0.037(2) 0.026(2) 0.0100(15) 0.011(2) 0.026(2)
P1 0.0369(5) 0.0669(7) 0.0601(7) 0.0466(6) 0.0135(5) 0.0118(5)
F11 0.098(10) 0.146(10) 0.043(5) -0.011(5) 0.003(5) 0.048(7)
F11' 0.018(3) 0.108(6) 0.150(8) 0.105(7) 0.016(4) 0.010(3)
F12 0.035(3) 0.047(4) 0.065(4) 0.024(3) 0.009(3) 0.013(3)
F12' 0.099(7) 0.127(8) 0.146(9) 0.082(8) -0.046(6) -0.056(6)
F13 0.099(7) 0.091(5) 0.094(5) 0.033(4) 0.069(5) 0.030(4)
F13' 0.168(8) 0.113(5) 0.096(5) 0.069(4) 0.108(6) 0.092(5)
F14 0.052(5) 0.057(4) 0.067(4) 0.040(3) 0.029(3) 0.025(4)
F14' 0.053(5) 0.247(15) 0.307(16) 0.260(14) -0.037(8) -0.037(7)
F15 0.082(5) 0.081(5) 0.035(3) 0.037(3) 0.016(3) -0.003(4)
F15' 0.170(11) 0.176(11) 0.392(19) 0.197(14) 0.243(13) 0.143(10)
F16 0.114(7) 0.154(8) 0.207(15) 0.164(10) 0.114(9) 0.112(7)
F16' 0.056(4) 0.111(5) 0.152(8) 0.115(6) 0.040(5) 0.040(4)
O2 0.084(2) 0.065(2) 0.089(2) 0.044(2) 0.062(2) 0.032(2)
C2 0.088(4) 0.097(4) 0.080(3) 0.061(3) 0.053(3) 0.059(3)

loop_
_atom_site_label
_atom_site_type_symbol
_atom_site_fract_x
_atom_site_fract_y
_atom_site_fract_z
_atom_site_U_iso_or_equiv
_atom_site_thermal_displace_type
_atom_site_occupancy
_atom_site_calc_flag
_atom_site_refinement_flags
Cu1 Cu 1.52318(3) 1.78505(3) 0.12456(3) 0.01943(10) Uani 1 d .
Cu2 Cu 1.38859(3) 1.47727(3) 0.13239(3) 0.02116(10) Uani 1 d .
O1 O 1.2301(2) 1.3400(2) 0.1554(2) 0.0352(5) Uani 1 d .
H1 H 1.2008(46) 1.3765(43) 0.1981(41) 0.083(18) Uiso 1 d .
C1 C 1.1205(4) 1.2492(3) 0.0488(3) 0.0491(10) Uani 1 d .
H1A H 1.0593(12) 1.1987(15) 0.0687(5) 0.074 Uiso 1 calc R
H1B H 1.1529(4) 1.1947(14) -0.0125(8) 0.074 Uiso 1 calc R
H1C H 1.0735(14) 1.2912(3) 0.0166(12) 0.074 Uiso 1 calc R
N11 N 1.3445(2) 1.6978(2) 0.1509(2) 0.0206(5) Uani 1 d .
N12 N 1.2865(2) 1.5936(2) 0.1528(2) 0.0221(5) Uani 1 d .
C13 C 1.1641(3) 1.5903(3) 0.1577(2) 0.0250(6) Uani 1 d .
H13 H 1.1030(3) 1.5265(3) 0.1599(2) 0.030 Uiso 1 calc R
C14 C 1.1392(3) 1.6935(3) 0.1592(2) 0.0236(6) Uani 1 d .
H14 H 1.0610(3) 1.7147(3) 0.1628(2) 0.028 Uiso 1 calc R
C15 C 1.2565(3) 1.7590(2) 0.1540(2) 0.0191(6) Uani 1 d .
N21 N 1.4205(2) 1.9086(2) 0.1436(2) 0.0209(5) Uani 1 d .
C22 C 1.2961(3) 1.8744(3) 0.1507(2) 0.0204(6) Uani 1 d .
C23 C 1.2132(3) 1.9438(3) 0.1505(2) 0.0240(6) Uani 1 d .
H23 H 1.1273(3) 1.9192(3) 0.1563(2) 0.029 Uiso 1 calc R
C24 C 1.2562(3) 2.0490(3) 0.1417(3) 0.0280(6) Uani 1 d .
H24 H 1.1997(3) 2.0960(3) 0.1397(3) 0.034 Uiso 1 calc R
C25 C 1.3834(3) 2.0847(3) 0.1359(3) 0.0264(6) Uani 1 d .
H25 H 1.4155(3) 2.1571(3) 0.1309(3) 0.032 Uiso 1 calc R
C26 C 1.4625(3) 2.0127(3) 0.1376(2) 0.0244(6) Uani 1 d .
H26 H 1.5497(3) 2.0376(3) 0.1344(2) 0.029 Uiso 1 calc R
N31 N 1.6536(2) 1.6982(2) 0.1285(2) 0.0204(5) Uani 1 d .
N32 N 1.6789(2) 1.5983(2) 0.0466(2) 0.0230(5) Uani 1 d .
C33 C 1.7744(3) 1.5771(3) 0.1113(3) 0.0262(6) Uani 1 d .
H33 H 1.8100(3) 1.5124(3) 0.0767(3) 0.031 Uiso 1 calc R
C34 C 1.8128(3) 1.6627(3) 0.2341(3) 0.0267(6) Uani 1 d .
H34 H 1.8774(3) 1.6690(3) 0.2992(3) 0.032 Uiso 1 calc R
C35 C 1.7348(3) 1.7374(3) 0.2405(2) 0.0229(6) Uani 1 d .
N41 N 1.6303(2) 1.8889(2) 0.3096(2) 0.0237(5) Uani 1 d .
C42 C 1.7253(3) 1.8457(3) 0.3422(2) 0.0237(6) Uani 1 d .
C43 C 1.8071(3) 1.9013(3) 0.4624(3) 0.0341(7) Uani 1 d .
H43 H 1.8726(3) 1.8690(3) 0.4834(3) 0.041 Uiso 1 calc R
C44 C 1.7901(4) 2.0054(3) 0.5509(3) 0.0403(8) Uani 1 d .
H44 H 1.8458(4) 2.0467(3) 0.6334(3) 0.048 Uiso 1 calc R
C45 C 1.6919(3) 2.0485(3) 0.5182(3) 0.0380(8) Uani 1 d .
H45 H 1.6785(3) 2.1188(3) 0.5779(3) 0.046 Uiso 1 calc R
C46 C 1.6134(3) 1.9877(3) 0.3973(3) 0.0303(7) Uani 1 d .
H46 H 1.5451(3) 2.0168(3) 0.3752(3) 0.036 Uiso 1 calc R
N51 N 1.5189(2) 1.3908(2) 0.1381(2) 0.0198(5) Uani 1 d .
N52 N 1.5532(2) 1.2977(2) 0.0564(2) 0.0210(5) Uani 1 d .
C53 C 1.6537(3) 1.2817(3) 0.1213(2) 0.0251(6) Uani 1 d .
H53 H 1.6970(3) 1.2236(3) 0.0870(2) 0.030 Uiso 1 calc R
C54 C 1.6840(3) 1.3623(3) 0.2450(3) 0.0264(6) Uani 1 d .
H54 H 1.7490(3) 1.3700(3) 0.3107(3) 0.032 Uiso 1 calc R
C55 C 1.5976(3) 1.4289(3) 0.2507(2) 0.0217(6) Uani 1 d .
N61 N 1.4828(2) 1.5712(2) 0.3191(2) 0.0258(5) Uani 1 d .
C62 C 1.5784(3) 1.5296(3) 0.3526(2) 0.0240(6) Uani 1 d .
C63 C 1.6498(3) 1.5783(3) 0.4743(3) 0.0352(7) Uani 1 d .
H63 H 1.7180(3) 1.5490(3) 0.4962(3) 0.042 Uiso 1 calc R
C64 C 1.6191(4) 1.6712(3) 0.5635(3) 0.0422(8) Uani 1 d .
H64 H 1.6654(4) 1.7053(3) 0.6473(3) 0.051 Uiso 1 calc R
C65 C 1.5207(4) 1.7131(3) 0.5286(3) 0.0447(9) Uani 1 d .
H65 H 1.4986(4) 1.7764(3) 0.5880(3) 0.054 Uiso 1 calc R
C66 C 1.4549(3) 1.6616(3) 0.4061(3) 0.0369(8) Uani 1 d .
H66 H 1.3877(3) 1.6909(3) 0.3824(3) 0.044 Uiso 1 calc R
P1 P 2.08632(10) 1.88670(11) 0.73333(10) 0.0502(3) Uani 1 d .
F11 F 2.2183(14) 1.9890(13) 0.8354(10) 0.123(5) Uani 0.449(10) d P
F11' F 2.2328(7) 1.9806(8) 0.8166(9) 0.079(3) Uani 0.551(10) d P
F12 F 1.9267(7) 1.8151(7) 0.6726(7) 0.053(2) Uani 0.449(10) d P
F12' F 1.9702(11) 1.7677(11) 0.6230(11) 0.151(5) Uani 0.551(10) d P
F13 F 2.2003(10) 1.8351(7) 0.6636(8) 0.095(4) Uani 0.449(10) d P
F13' F 2.1067(10) 1.8535(6) 0.6141(6) 0.100(3) Uani 0.551(10) d P
F14 F 2.0464(9) 2.0061(8) 0.7345(8) 0.052(2) Uani 0.449(10) d P
F14' F 2.0781(10) 1.9739(15) 0.6868(16) 0.185(7) Uani 0.551(10) d P
F15 F 2.0546(9) 1.9353(9) 0.8625(6) 0.069(3) Uani 0.449(10) d P
F15' F 2.0059(13) 1.9234(11) 0.8093(17) 0.183(6) Uani 0.551(10) d P
F16 F 2.1105(17) 1.7785(19) 0.7329(17) 0.106(5) Uani 0.449(10) d P
F16' F 2.1093(11) 1.7856(13) 0.7774(12) 0.083(3) Uani 0.551(10) d P
O2 O 1.8946(3) 1.5552(3) 0.6752(3) 0.0705(9) Uani 1 d .
H2 H 1.9758(75) 1.6306(72) 0.7085(68) 0.203(35) Uiso 1 d .
C2 C 1.9186(5) 1.4452(5) 0.6013(4) 0.0723(13) Uani 1 d .
H2A H 1.9202(30) 1.4404(15) 0.5245(12) 0.108 Uiso 1 calc R
H2B H 1.8475(16) 1.3719(5) 0.5844(23) 0.108 Uiso 1 calc R
H2C H 2.0046(14) 1.4471(13) 0.6438(12) 0.108 Uiso 1 calc R

loop_
_atom_type_symbol
_atom_type_description
_atom_type_scat_dispersion_real
_atom_type_scat_dispersion_imag
_atom_type_scat_source
C C 0.0033 0.0016 'International Tables Vol C Tables 4.2.6.8 and 6.1.1.4'
H H 0.0000 0.0000 'International Tables Vol C Tables 4.2.6.8 and 6.1.1.4'
N N 0.0061 0.0033 'International Tables Vol C Tables 4.2.6.8 and 6.1.1.4'
O O 0.0106 0.0060 'International Tables Vol C Tables 4.2.6.8 and 6.1.1.4'
P P 0.1023 0.0942 'International Tables Vol C Tables 4.2.6.8 and 6.1.1.4'
Cu Cu 0.3201 1.2651 'International Tables Vol C Tables 4.2.6.8 and 6.1.1.4'
F F 0.0171 0.0103 'International Tables Vol C Tables 4.2.6.8 and 6.1.1.4'

loop_
_geom_angle_atom_site_label_1
_geom_angle_atom_site_label_2
_geom_angle_atom_site_label_3
_geom_angle
_geom_angle_site_symmetry_1
_geom_angle_site_symmetry_3
N31 Cu1 N52 97.23(9) . 2_885
N31 Cu1 N21 168.30(9) . .
N52 Cu1 N21 89.67(9) 2_885 .
N31 Cu1 N41 80.49(9) . .
N52 Cu1 N41 170.12(9) 2_885 .
N21 Cu1 N41 91.11(9) . .
N31 Cu1 N11 110.40(9) . .
N52 Cu1 N11 96.73(9) 2_885 .
N21 Cu1 N11 77.96(8) . .
N41 Cu1 N11 93.06(8) . .
N51 Cu2 N32 97.34(9) . 2_885
N51 Cu2 N12 168.89(9) . .
N32 Cu2 N12 90.39(9) 2_885 .
N51 Cu2 N61 80.60(9) . .
N32 Cu2 N61 172.00(9) 2_885 .
N12 Cu2 N61 90.65(9) . .
N51 Cu2 O1 92.80(9) . .
N32 Cu2 O1 100.28(9) 2_885 .
N12 Cu2 O1 93.66(9) . .
N61 Cu2 O1 87.57(9) . .
C1 O1 Cu2 116.0(2) . .
C15 N11 N12 108.0(2) . .
C15 N11 Cu1 111.5(2) . .
N12 N11 Cu1 140.0(2) . .
C13 N12 N11 108.3(2) . .
C13 N12 Cu2 135.2(2) . .
N11 N12 Cu2 116.2(2) . .
N12 C13 C14 110.3(2) . .
C13 C14 C15 103.8(2) . .
N11 C15 C14 109.5(2) . .
N11 C15 C22 118.2(2) . .
C14 C15 C22 132.4(2) . .
C26 N21 C22 118.6(2) . .
C26 N21 Cu1 124.5(2) . .
C22 N21 Cu1 116.6(2) . .
N21 C22 C23 121.2(2) . .
N21 C22 C15 115.3(2) . .
C23 C22 C15 123.5(2) . .
C24 C23 C22 119.8(3) . .
C23 C24 C25 119.1(3) . .
C26 C25 C24 118.8(3) . .
N21 C26 C25 122.6(3) . .
C35 N31 N32 107.7(2) . .
C35 N31 Cu1 115.1(2) . .
N32 N31 Cu1 136.9(2) . .
C33 N32 N31 107.2(2) . .
C33 N32 Cu2 127.1(2) . 2_885
N31 N32 Cu2 124.8(2) . 2_885
N32 C33 C34 110.6(3) . .
C33 C34 C35 103.9(2) . .
N31 C35 C34 110.5(2) . .
N31 C35 C42 116.6(2) . .
C34 C35 C42 132.8(3) . .
C46 N41 C42 118.5(2) . .
C46 N41 Cu1 128.2(2) . .
C42 N41 Cu1 113.3(2) . .
N41 C42 C43 122.3(3) . .
N41 C42 C35 114.2(2) . .
C43 C42 C35 123.5(3) . .
C44 C43 C42 118.1(3) . .
C45 C44 C43 119.7(3) . .
C44 C45 C46 118.9(3) . .
N41 C46 C45 122.4(3) . .
C55 N51 N52 107.5(2) . .
C55 N51 Cu2 115.1(2) . .
N52 N51 Cu2 137.4(2) . .
C53 N52 N51 107.5(2) . .
C53 N52 Cu1 127.6(2) . 2_885
N51 N52 Cu1 124.7(2) . 2_885
N52 C53 C54 110.2(2) . .
C55 C54 C53 104.1(2) . .
N51 C55 C54 110.7(2) . .
N51 C55 C62 116.6(2) . .
C54 C55 C62 132.7(3) . .
C66 N61 C62 118.9(3) . .
C66 N61 Cu2 127.7(2) . .
C62 N61 Cu2 113.4(2) . .
N61 C62 C63 121.9(3) . .
N61 C62 C55 114.2(2) . .
C63 C62 C55 123.9(3) . .
C62 C63 C64 118.6(3) . .
C65 C64 C63 119.3(3) . .
C66 C65 C64 119.1(3) . .
N61 C66 C65 122.3(3) . .
F15' P1 F16 106.7(6) . .
F15' P1 F13' 148.5(10) . .
F16 P1 F13' 93.8(7) . .
F15' P1 F14' 96.5(8) . .
F16 P1 F14' 155.6(9) . .
F13' P1 F14' 61.8(9) . .
F15' P1 F11 93.6(9) . .
F16 P1 F11 98.0(10) . .
F13' P1 F11 107.2(6) . .
F14' P1 F11 88.0(7) . .
F15' P1 F12' 95.2(6) . .
F16 P1 F12' 73.3(9) . .
F13' P1 F12' 67.5(7) . .
F14' P1 F12' 97.3(6) . .
F11 P1 F12' 169.1(9) . .
F15' P1 F11' 104.9(9) . .
F16 P1 F11' 95.3(9) . .
F13' P1 F11' 96.6(5) . .
F14' P1 F11' 86.0(4) . .
F11 P1 F11' 11.3(7) . .
F12' P1 F11' 159.2(8) . .
F15' P1 F12 62.1(7) . .
F16 P1 F12 92.6(8) . .
F13' P1 F12 93.9(5) . .
F14' P1 F12 91.4(4) . .
F11 P1 F12 155.5(6) . .
F12' P1 F12 34.5(5) . .
F11' P1 F12 166.4(5) . .
F15' P1 F15 25.6(8) . .
F16 P1 F15 93.1(7) . .
F13' P1 F15 172.7(5) . .
F14' P1 F15 111.3(9) . .
F11 P1 F15 73.8(6) . .
F12' P1 F15 112.7(6) . .
F11' P1 F15 84.8(5) . .
F12 P1 F15 83.7(4) . .
F15' P1 F14 69.5(5) . .
F16 P1 F14 175.3(7) . .
F13' P1 F14 88.6(4) . .
F14' P1 F14 27.5(8) . .
F11 P1 F14 85.1(7) . .
F12' P1 F14 104.0(6) . .
F11' P1 F14 88.4(4) . .
F12 P1 F14 83.2(4) . .
F15 P1 F14 84.3(4) . .
F15' P1 F16' 90.3(6) . .
F16 P1 F16' 18.6(10) . .
F13' P1 F16' 112.4(6) . .
F14' P1 F16' 173.1(8) . .
F11 P1 F16' 90.5(7) . .
F12' P1 F16' 83.1(6) . .
F11' P1 F16' 91.2(5) . .
F12 P1 F16' 92.8(5) . .
F15 P1 F16' 74.6(6) . .
F14 P1 F16' 158.9(5) . .
F15' P1 F13 167.9(9) . .
F16 P1 F13 63.8(7) . .
F13' P1 F13 43.4(3) . .
F14' P1 F13 94.1(10) . .
F11 P1 F13 80.9(5) . .
F12' P1 F13 89.2(8) . .
F11' P1 F13 70.0(4) . .
F12 P1 F13 123.6(4) . .
F15 P1 F13 143.0(6) . .
F14 P1 F13 120.4(4) . .
F16' P1 F13 79.1(6) . .

loop_
_geom_bond_atom_site_label_1
_geom_bond_atom_site_label_2
_geom_bond_distance
_geom_bond_site_symmetry_2
Cu1 N31 1.983(2) .
Cu1 N52 1.999(2) 2_885
Cu1 N21 2.072(2) .
Cu1 N41 2.076(2) .
Cu1 N11 2.196(2) .
Cu2 N51 1.982(2) .
Cu2 N32 1.982(2) 2_885
Cu2 N12 1.991(2) .
Cu2 N61 2.072(2) .
Cu2 O1 2.349(2) .
O1 C1 1.419(4) .
N11 C15 1.352(3) .
N11 N12 1.357(3) .
N12 C13 1.340(3) .
C13 C14 1.390(4) .
C14 C15 1.402(4) .
C15 C22 1.464(4) .
N21 C26 1.350(3) .
N21 C22 1.366(3) .
C22 C23 1.393(4) .
C23 C24 1.385(4) .
C24 C25 1.391(4) .
C25 C26 1.390(4) .
N31 C35 1.347(3) .
N31 N32 1.370(3) .
N32 C33 1.359(3) .
N32 Cu2 1.982(2) 2_885
C33 C34 1.379(4) .
C34 C35 1.390(4) .
C35 C42 1.464(4) .
N41 C46 1.346(3) .
N41 C42 1.353(3) .
C42 C43 1.393(4) .
C43 C44 1.392(4) .
C44 C45 1.380(5) .
C45 C46 1.383(4) .
N51 C55 1.348(3) .
N51 N52 1.374(3) .
N52 C53 1.358(3) .
N52 Cu1 1.999(2) 2_885
C53 C54 1.387(4) .
C54 C55 1.386(4) .
C55 C62 1.465(4) .
N61 C66 1.347(4) .
N61 C62 1.350(4) .
C62 C63 1.390(4) .
C63 C64 1.396(4) .
C64 C65 1.382(5) .
C65 C66 1.380(4) .
P1 F15' 1.438(8) .
P1 F16 1.45(2) .
P1 F13' 1.494(5) .
P1 F14' 1.496(9) .
P1 F11 1.558(13) .
P1 F12' 1.574(8) .
P1 F11' 1.580(7) .
P1 F12 1.617(7) .
P1 F15 1.650(7) .
P1 F14 1.663(9) .
P1 F16' 1.673(11) .
P1 F13 1.746(8) .
O2 C2 1.414(5) .
